data_9016899
loop_
_publ_author_name
'Evans, R. J.'
'Fyfe, C. A.'
'Groat, L. A.'
'Lam, A. E.'

_publ_section_title
;
 MAS NMR measurements and ab initio calculations of the 29Si chemical
 shifts in dumortierite and holtite
;
_journal_name_full 'American Mineralogist'
_journal_page_first 329
_journal_page_last 340
_journal_volume 97
_journal_year 2012
_chemical_compound_source Madagascar
_chemical_formula_sum 'Al6.692 B O18 Si2.943'
_chemical_name_mineral Dumortierite
_space_group_IT_number 62
_space_group_name_Hall '-P 2ac 2n'
_space_group_name_H-M_alt 'P n m a'
_symmetry_space_group_name_H-M 'P n m a'
_cell_angle_alpha 90
_cell_angle_beta 90
_cell_angle_gamma 90
_cell_length_a 4.6882
_cell_length_b 11.7924
_cell_length_c 20.1856
_cell_formula_units_Z 4
_cell_volume 1115.964
_database_code_amcsd 0020826
_exptl_crystal_density_diffrn 3.345
_cod_data_source_file inputs/fixed/downloads/05/05251.cif
_cod_data_source_block 05251
_cod_original_formula_sum 'Al6.692 Si2.943 B O18'
_cod_database_code 9016899

loop_
_space_group_symop_operation_xyz
x,y,z
x,1/2-y,z
-x,1/2+y,-z
1/2-x,1/2+y,1/2+z
1/2+x,1/2-y,1/2-z
1/2+x,y,1/2-z
1/2-x,-y,1/2+z
-x,-y,-z

loop_
_atom_site_aniso_label
_atom_site_aniso_U_11
_atom_site_aniso_U_22
_atom_site_aniso_U_33
_atom_site_aniso_U_12
_atom_site_aniso_U_13
_atom_site_aniso_U_23
Al2 0.00500 0.00510 0.00490 -0.00010 -0.00030 -0.00020
Al3 0.00490 0.00550 0.00470 -0.00010 -0.00010 0.00000
Al4 0.00780 0.00660 0.00640 0.00110 -0.00080 -0.00010
Si1 0.00430 0.00410 0.00820 0.00000 -0.00020 0.00000
Si2 0.00490 0.00730 0.00480 -0.00110 0.00010 0.00010
B 0.00590 0.00800 0.00650 0.00000 0.00040 0.00000
O1 0.00600 0.00510 0.00890 0.00000 -0.00130 0.00000
O2 0.01080 0.01460 0.00970 0.00000 0.00230 0.00000
O3 0.00540 0.00510 0.00720 0.00020 0.00050 -0.00020
O4 0.00570 0.00760 0.00560 -0.00100 0.00050 -0.00020
O5 0.00590 0.00730 0.00500 -0.00070 0.00020 -0.00070
O6 0.00660 0.00860 0.00570 -0.00160 -0.00050 0.00070
O7 0.01110 0.01080 0.01270 0.00170 0.00140 -0.00160
O8 0.01220 0.00560 0.00560 0.00000 -0.00210 0.00000
O9 0.00860 0.00560 0.00610 -0.00050 -0.00170 0.00050
O10 0.00680 0.00690 0.01050 0.00000 -0.00040 0.00000
O11 0.00480 0.00560 0.00490 0.00020 0.00020 -0.00020

loop_
_atom_site_label
_atom_site_fract_x
_atom_site_fract_y
_atom_site_fract_z
_atom_site_occupancy
Al1a 0.35000 0.75000 0.24950 0.28000
Al1 0.40000 0.75000 0.24960 0.23000
Al1b 0.44300 0.75000 0.25080 0.24000
Al2 0.55789 0.61031 0.47248 0.98800
Al3 0.05981 0.49095 0.43096 0.98700
Al4 0.05727 0.35835 0.28888 0.99600
Si1 0.08701 0.75000 0.40557 0.97900
Si2 0.58718 0.52457 0.32814 0.98200
B 0.22550 0.25000 0.41611 1.00000
O1 0.37690 0.75000 0.45396 1.00000
O2 0.14920 0.75000 0.32597 1.00000
O3 0.89550 0.63932 0.42430 1.00000
O4 0.39970 0.43611 0.28257 1.00000
O5 0.39510 0.55031 0.39346 1.00000
O6 0.88080 0.45421 0.35013 1.00000
O7 0.64780 0.63967 0.28673 1.00000
O8 0.16210 0.25000 0.35067 1.00000
O9 0.25490 0.35110 0.44807 1.00000
O10 0.76110 0.25000 0.27214 1.00000
O11 0.75030 0.46631 0.48798 1.00000

loop_
_cod_related_entry_id
_cod_related_entry_database
_cod_related_entry_code
1 AMCSD 0020826
